data_1554735
loop_
_publ_author_name
'Larionov, Vladimir A.'
'Stoletova, Nadezhda V.'
'Kovalev, Vladislav I.'
'Smol'yakov, Alexander F.'
'Savel'yeva, Tat'yana F.'
'Maleev, Victor I.'

_publ_section_title
;
 A general synthesis of unnatural \a-amino acids by iron-catalysed
 olefin--olefin coupling via generated radicals
;
_journal_issue 8
_journal_name_full 'Organic Chemistry Frontiers'
_journal_page_first 1094
_journal_paper_doi 10.1039/C9QO00108E
_journal_volume 6
_journal_year 2019
_chemical_absolute_configuration rm
_chemical_formula_moiety 'C31 H32 N4 Ni O4, 0.5(C H2 Cl2), 0.5(C Cl4)'
_chemical_formula_sum 'C32 H33 Cl3 N4 Ni O4'
_chemical_formula_weight 702.68
_space_group_crystal_system triclinic
_space_group_IT_number 1
_space_group_name_Hall 'P 1'
_space_group_name_H-M_alt 'P 1'
_atom_sites_solution_hydrogens geom
_atom_sites_solution_primary dual
_audit_creation_date 2019-01-22
_audit_creation_method
;
Olex2 1.2
(compiled 2018.05.29 svn.r3508 for OlexSys, GUI svn.r5506)
;
_audit_update_record
;
2019-01-22 deposited with the CCDC.	2019-02-18 downloaded from the CCDC.
;
_cell_angle_alpha 81.0080(10)
_cell_angle_beta 89.6580(10)
_cell_angle_gamma 80.2760(10)
_cell_formula_units_Z 2
_cell_length_a 9.3743(5)
_cell_length_b 13.3790(7)
_cell_length_c 14.9327(8)
_cell_measurement_reflns_used 5116
_cell_measurement_temperature 120
_cell_measurement_theta_max 26.596
_cell_measurement_theta_min 2.20
_cell_volume 1822.85(17)
_computing_cell_refinement 'SAINT v8.34A (Bruker, 2013)'
_computing_data_reduction 'SAINT v8.34A (Bruker, 2013)'
_computing_molecular_graphics 'Olex2 (Dolomanov et al., 2009)'
_computing_publication_material 'Olex2 (Dolomanov et al., 2009)'
_computing_structure_refinement 'XL (Sheldrick, 2008)'
_computing_structure_solution 'ShelXT (Sheldrick, 2015)'
_diffrn_ambient_temperature 120
_diffrn_detector_area_resol_mean 8
_diffrn_measured_fraction_theta_full 1.000
_diffrn_measured_fraction_theta_max 1.000
_diffrn_measurement_device_type 'Bruker SMART APEX CCD area detector'
_diffrn_measurement_method '\w and \f scans'
_diffrn_radiation_monochromator graphite
_diffrn_radiation_type MoK\a
_diffrn_radiation_wavelength 0.71073
_diffrn_reflns_av_R_equivalents 0.0158
_diffrn_reflns_av_unetI/netI 0.0570
_diffrn_reflns_Laue_measured_fraction_full 1.000
_diffrn_reflns_Laue_measured_fraction_max 1.000
_diffrn_reflns_limit_h_max 11
_diffrn_reflns_limit_h_min -11
_diffrn_reflns_limit_k_max 16
_diffrn_reflns_limit_k_min -16
_diffrn_reflns_limit_l_max 18
_diffrn_reflns_limit_l_min -18
_diffrn_reflns_number 17604
_diffrn_reflns_point_group_measured_fraction_full 0.983
_diffrn_reflns_point_group_measured_fraction_max 0.980
_diffrn_reflns_theta_full 25.242
_diffrn_reflns_theta_max 25.999
_diffrn_reflns_theta_min 1.564
_diffrn_source 'sealed tube'
_diffrn_standards_number 0
_exptl_absorpt_coefficient_mu 0.790
_exptl_absorpt_correction_T_max 0.7461
_exptl_absorpt_correction_T_min 0.6851
_exptl_absorpt_correction_type multi-scan
_exptl_absorpt_process_details
'SADABS-2008/1 (Bruker,2008) was used for absorption correction. wR2(int) was 0.0490 before and 0.0420 after correction. The Ratio of minimum to maximum transmission is 0.9182. The \l/2 correction factor is 0.0015.'
_exptl_crystal_colour red
_exptl_crystal_colour_primary red
_exptl_crystal_density_diffrn 1.280
_exptl_crystal_description prism
_exptl_crystal_F_000 728
_exptl_crystal_size_max 0.3
_exptl_crystal_size_mid 0.12
_exptl_crystal_size_min 0.08
_refine_diff_density_max 0.868
_refine_diff_density_min -0.556
_refine_diff_density_rms 0.078
_refine_ls_abs_structure_details
;
 Flack x determined using 5681 quotients [(I+)-(I-)]/[(I+)+(I-)]
 (Parsons, Flack and Wagner, Acta Cryst. B69 (2013) 249-259).
;
_refine_ls_abs_structure_Flack 0.047(5)
_refine_ls_extinction_method none
_refine_ls_goodness_of_fit_ref 1.037
_refine_ls_hydrogen_treatment constr
_refine_ls_matrix_type full
_refine_ls_number_parameters 801
_refine_ls_number_reflns 14086
_refine_ls_number_restraints 31
_refine_ls_restrained_S_all 1.037
_refine_ls_R_factor_all 0.0609
_refine_ls_R_factor_gt 0.0545
_refine_ls_shift/su_max 0.001
_refine_ls_shift/su_mean 0.000
_refine_ls_structure_factor_coef Fsqd
_refine_ls_weighting_details 'w=1/[\s^2^(Fo^2^)+(0.0877P)^2^+1.1044P] where P=(Fo^2^+2Fc^2^)/3'
_refine_ls_weighting_scheme calc
_refine_ls_wR_factor_gt 0.1460
_refine_ls_wR_factor_ref 0.1513
_reflns_Friedel_coverage 0.960
_reflns_Friedel_fraction_full 0.966
_reflns_Friedel_fraction_max 0.960
_reflns_number_gt 12635
_reflns_number_total 14086
_reflns_threshold_expression 'I > 2\s(I)'
_cod_data_source_file c9qo00108e2.cif
_cod_data_source_block b
_cod_database_code 1554735
_shelxl_version_number 2014/6
_shelx_space_group_comment
;
The symmetry employed for this shelxl refinement is uniquely defined
by the following loop, which should always be used as a source of
symmetry information in preference to the above space-group names.
They are only intended as comments.
;
_shelx_estimated_absorpt_t_max 0.939
_shelx_estimated_absorpt_t_min 0.797
_olex2_refinement_description
;
1. Fixed Uiso
 At 1.2 times of:
  All C(H) groups, All C(H,H) groups, All N(H,H) groups
 At 1.5 times of:
  All C(H,H,H) groups
2. Restrained distances
 Cl7S-C3S = Cl8S-C3S = Cl5S-C3S = Cl6S-C3S
 1.72 with sigma of 0.005
3. Uiso/Uaniso restraints and constraints
Uanis(Cl5S) \\sim Ueq, Uanis(Cl6S) \\sim Ueq, Uanis(Cl7S) \\sim Ueq,
Uanis(Cl8S) \\sim Ueq: with sigma of 0.05 and sigma for terminal atoms of 0.1
Uiso(C1S) = Uiso(C2S)
Uanis(Cl7S) = Uanis(Cl8S)
Uanis(Cl5S) = Uanis(Cl6S)
4. Others
 Sof(C1S)=Sof(H1SA)=Sof(H1SB)=1-FVAR(1)
 Sof(C2S)=Sof(H2SA)=Sof(H2SB)=FVAR(1)
 Sof(Cl7S)=Sof(Cl6S)=1-FVAR(2)
 Sof(Cl5S)=Sof(Cl8S)=FVAR(2)
5.a Ternary CH refined with riding coordinates:
 C29B(H29B), C27B(H27C), C28A(H28A), C4A(H4A), C26A(H26A), C4B(H4B)
5.b Secondary CH2 refined with riding coordinates:
 C1A(H1AA,H1AB), C28B(H28B,H28C), C27A(H27A,H27B), C6A(H6AA,H6AB), C1B(H1BA,
 H1BB), C3A(H3AA,H3AB), C3B(H3BA,H3BB), C6B(H6BA,H6BB), C2B(H2BA,H2BB),
 C2A(H2AA,H2AB), C1S(H1SA,H1SB), C2S(H2SA,H2SB)
5.c Aromatic/amide H refined with riding coordinates:
 C8A(H8A), C16B(H16B), C25B(H25B), C15A(H15A), C17A(H17A), C12B(H12B),
 C9A(H9A), C16A(H16A), C14B(H14B), C25A(H25A), C8B(H8B), C21A(H21A), C24B(H24B),
  C21B(H21B), C17B(H17B), C24A(H24A), C12A(H12A), C14A(H14A), C11B(H11B),
 C15B(H15B), C10B(H10B), C10A(H10A), C22B(H22B), C22A(H22A), C23B(H23B),
 C11A(H11A), C9B(H9B), C23A(H23A)
5.d X=CH2 refined with riding coordinates:
 N4A(H4AA,H4AB), N4B(H4BA,H4BB)
5.e Idealised Me refined as rotating group:
 C31B(H31A,H31B,H31C), C30A(H30A,H30B,H30C)
;
_olex2_submission_special_instructions 'No special instructions were received'

loop_
_space_group_symop_operation_xyz
'x, y, z'

loop_
_atom_site_label
_atom_site_type_symbol
_atom_site_fract_x
_atom_site_fract_y
_atom_site_fract_z
_atom_site_U_iso_or_equiv
_atom_site_adp_type
_atom_site_occupancy
_atom_site_site_symmetry_order
_atom_site_calc_flag
_atom_site_refinement_flags_posn
_atom_site_refinement_flags_adp
_atom_site_refinement_flags_occupancy
_atom_site_disorder_assembly
_atom_site_disorder_group
Ni1A Ni 1.07744(7) 0.41394(5) 0.19294(5) 0.02875(18) Uani 1 1 d . . . . .
Ni1B Ni 0.66868(7) 0.07027(5) 0.82343(5) 0.0333(2) Uani 1 1 d . . . . .
Cl2S Cl 0.6217(3) 1.0611(2) 0.2977(2) 0.0825(7) Uani 1 1 d . . . . .
Cl1S Cl 0.7471(3) 1.2395(3) 0.2142(2) 0.0875(8) Uani 1 1 d . . . . .
Cl4S Cl 1.0887(3) 0.6911(2) 0.4168(4) 0.1160(14) Uani 1 1 d . . . . .
Cl3S Cl 0.8859(4) 0.8736(3) 0.3826(3) 0.1211(13) Uani 1 1 d . . . . .
O2A O 1.1619(5) 0.4642(4) 0.4330(3) 0.0376(10) Uani 1 1 d . . . . .
O2B O 0.7714(5) -0.0118(4) 0.5907(3) 0.0369(10) Uani 1 1 d . . . . .
O1B O 0.7779(5) 0.0504(4) 0.7206(3) 0.0349(10) Uani 1 1 d . . . . .
O1A O 1.1868(4) 0.4232(3) 0.2952(3) 0.0309(9) Uani 1 1 d . . . . .
Cl7S Cl 1.211(4) 0.876(4) 0.385(3) 0.157(6) Uani 0.268(14) 1 d D U P A 2
O4A O 0.7095(5) 0.2485(4) 0.5299(4) 0.0515(13) Uani 1 1 d . . . . .
O3A O 0.9924(7) 0.3199(5) -0.0330(4) 0.0546(14) Uani 1 1 d . . . . .
N2A N 0.9208(5) 0.4805(4) 0.2469(3) 0.0277(10) Uani 1 1 d . . . . .
O3B O 0.5315(7) 0.1968(4) 1.0338(4) 0.0580(16) Uani 1 1 d . . . . .
N1A N 1.2436(6) 0.3317(4) 0.1470(4) 0.0348(12) Uani 1 1 d . . . . .
O4B O 0.2223(6) 0.1962(6) 0.4712(4) 0.0686(19) Uani 1 1 d . . . . .
N3B N 0.5702(7) 0.0832(4) 0.9286(4) 0.0400(13) Uani 1 1 d . . . . .
N3A N 0.9802(6) 0.4135(4) 0.0857(4) 0.0359(12) Uani 1 1 d . . . . .
C29B C 0.4545(8) 0.1022(7) 0.5254(5) 0.0476(18) Uani 1 1 d . . . . .
H29B H 0.5538 0.1072 0.5022 0.057 Uiso 1 1 calc R . . . .
C00O C 1.1114(7) 0.4522(5) 0.3610(4) 0.0290(12) Uani 1 1 d . . . . .
C26B C 0.7146(7) 0.0118(5) 0.6603(4) 0.0281(12) Uani 1 1 d . . . . .
N2B N 0.5402(5) -0.0013(4) 0.7782(4) 0.0310(11) Uani 1 1 d . . . . .
N4A N 0.9326(6) 0.1624(5) 0.5328(4) 0.0460(15) Uani 1 1 d . . . . .
H4AA H 0.9025 0.1031 0.5468 0.055 Uiso 1 1 calc R . . . .
H4AB H 1.0255 0.1640 0.5263 0.055 Uiso 1 1 calc R . . . .
C18A C 0.7611(7) 0.5350(5) 0.1143(5) 0.0355(14) Uani 1 1 d . . . . .
C19A C 0.7946(7) 0.5265(5) 0.2117(5) 0.0334(13) Uani 1 1 d . . . . .
N4B N 0.4096(6) 0.2820(5) 0.4682(4) 0.0489(16) Uani 1 1 d . . . . .
H4BA H 0.3549 0.3403 0.4450 0.059 Uiso 1 1 calc R . . . .
H4BB H 0.5021 0.2800 0.4795 0.059 Uiso 1 1 calc R . . . .
C30B C 0.3518(7) 0.1960(7) 0.4863(5) 0.0502(19) Uani 1 1 d . . . . .
N1B N 0.7994(7) 0.1528(4) 0.8632(4) 0.0412(13) Uani 1 1 d . . . . .
C20B C 0.3456(6) -0.0978(5) 0.7708(4) 0.0346(14) Uani 1 1 d . . . . .
C27B C 0.5577(7) 0.0022(5) 0.6796(4) 0.0321(13) Uani 1 1 d . . . . .
H27C H 0.5361 -0.0625 0.6612 0.038 Uiso 1 1 calc R . . . .
C20A C 0.6816(7) 0.5733(5) 0.2717(5) 0.0380(15) Uani 1 1 d . . . . .
C19B C 0.4416(7) -0.0450(5) 0.8219(4) 0.0332(13) Uani 1 1 d . . . . .
C29A C 0.8399(7) 0.2472(7) 0.5216(4) 0.0444(19) Uani 1 1 d . . . . .
C5B C 0.5946(9) 0.1646(6) 0.9695(5) 0.0454(18) Uani 1 1 d . . . . .
C8A C 1.2218(7) 0.5777(6) 0.0719(5) 0.0411(15) Uani 1 1 d . . . . .
H8A H 1.2222 0.5813 0.1349 0.049 Uiso 1 1 calc R . . . .
C18B C 0.4258(8) -0.0499(5) 0.9213(5) 0.0376(14) Uani 1 1 d . . . . .
C7B C 0.8920(9) -0.0055(7) 0.9693(5) 0.0452(18) Uani 1 1 d . . . . .
C16B C 0.3294(11) -0.1352(6) 1.0575(5) 0.059(2) Uani 1 1 d . . . . .
H16B H 0.2775 -0.1860 1.0866 0.071 Uiso 1 1 calc R . . . .
C13B C 0.4859(8) 0.0125(5) 0.9706(5) 0.0382(16) Uani 1 1 d . . . . .
C25B C 0.3957(9) -0.1936(6) 0.7504(5) 0.0472(17) Uani 1 1 d . . . . .
H25B H 0.4905 -0.2279 0.7689 0.057 Uiso 1 1 calc R . . . .
C15A C 0.6864(10) 0.5717(6) -0.0671(6) 0.058(2) Uani 1 1 d . . . . .
H15A H 0.6623 0.5866 -0.1300 0.070 Uiso 1 1 calc R . . . .
C1A C 1.3177(9) 0.2458(6) 0.2144(6) 0.0506(18) Uani 1 1 d . . . . .
H1AA H 1.3352 0.2692 0.2725 0.061 Uiso 1 1 calc R . . . .
H1AB H 1.4111 0.2141 0.1915 0.061 Uiso 1 1 calc R . . . .
C17A C 0.6317(8) 0.5995(6) 0.0826(6) 0.0469(17) Uani 1 1 d . . . . .
H17A H 0.5702 0.6322 0.1241 0.056 Uiso 1 1 calc R . . . .
C12B C 0.8791(8) -0.0921(6) 0.9340(5) 0.0442(16) Uani 1 1 d . . . . .
H12B H 0.9024 -0.0951 0.8724 0.053 Uiso 1 1 calc R . . . .
C9A C 1.1565(9) 0.6620(6) 0.0105(6) 0.054(2) Uani 1 1 d . . . . .
H9A H 1.1115 0.7229 0.0313 0.065 Uiso 1 1 calc R . . . .
Cl6S Cl 1.009(3) 0.860(3) 0.2630(8) 0.172(4) Uani 0.268(14) 1 d D U P A 2
C28A C 0.9019(8) 0.3468(7) 0.4927(5) 0.0487(19) Uani 1 1 d . . . . .
H28A H 1.0060 0.3355 0.5124 0.058 Uiso 1 1 calc R . . . .
C16A C 0.5931(9) 0.6160(6) -0.0077(6) 0.0510(19) Uani 1 1 d . . . . .
H16A H 0.5034 0.6572 -0.0286 0.061 Uiso 1 1 calc R . . . .
C28B C 0.4559(7) 0.0954(5) 0.6281(4) 0.0375(14) Uani 1 1 d . . . . .
H28B H 0.3562 0.0932 0.6497 0.045 Uiso 1 1 calc R . . . .
H28C H 0.4844 0.1587 0.6435 0.045 Uiso 1 1 calc R . . . .
C14B C 0.4686(10) -0.0009(6) 1.0661(5) 0.050(2) Uani 1 1 d . . . . .
H14B H 0.5096 0.0409 1.1013 0.060 Uiso 1 1 calc R . . . .
C5A C 1.0424(9) 0.3416(6) 0.0353(5) 0.0422(16) Uani 1 1 d . . . . .
C27A C 0.8906(6) 0.3683(5) 0.3892(4) 0.0321(13) Uani 1 1 d . . . . .
H27A H 0.7881 0.3735 0.3705 0.039 Uiso 1 1 calc R . . . .
H27B H 0.9470 0.3092 0.3650 0.039 Uiso 1 1 calc R . . . .
C3S C 1.0644(10) 0.8172(9) 0.3744(5) 0.092(4) Uani 1 1 d D . . . .
C6A C 1.3494(7) 0.3979(6) 0.1083(5) 0.0448(16) Uani 1 1 d . . . . .
H6AA H 1.4263 0.3556 0.0782 0.054 Uiso 1 1 calc R . . . .
H6AB H 1.3956 0.4216 0.1587 0.054 Uiso 1 1 calc R . . . .
C7A C 1.2855(7) 0.4895(6) 0.0417(5) 0.0421(17) Uani 1 1 d . . . . .
C4A C 1.1815(8) 0.2796(6) 0.0777(6) 0.0459(17) Uani 1 1 d . . . . .
H4A H 1.2538 0.2675 0.0294 0.055 Uiso 1 1 calc R . . . .
C25A C 0.5640(8) 0.5304(7) 0.2991(6) 0.0507(19) Uani 1 1 d . . . . .
H25A H 0.5523 0.4677 0.2800 0.061 Uiso 1 1 calc R . . . .
C13A C 0.8505(8) 0.4841(5) 0.0542(5) 0.0374(16) Uani 1 1 d . . . . .
C8B C 0.8633(12) -0.0049(8) 1.0624(6) 0.064(2) Uani 1 1 d . . . . .
H8B H 0.8764 0.0525 1.0898 0.077 Uiso 1 1 calc R . . . .
C21A C 0.6941(8) 0.6659(6) 0.2996(6) 0.0472(17) Uani 1 1 d . . . . .
H21A H 0.7725 0.6996 0.2792 0.057 Uiso 1 1 calc R . . . .
C1B C 0.8444(11) 0.2298(6) 0.7891(5) 0.057(2) Uani 1 1 d . . . . .
H1BA H 0.8758 0.1976 0.7353 0.068 Uiso 1 1 calc R . . . .
H1BB H 0.9245 0.2607 0.8101 0.068 Uiso 1 1 calc R . . . .
C24B C 0.3049(13) -0.2409(9) 0.7016(7) 0.074(3) Uani 1 1 d . . . . .
H24B H 0.3390 -0.3079 0.6886 0.088 Uiso 1 1 calc R . . . .
C21B C 0.2076(8) -0.0459(8) 0.7442(6) 0.054(2) Uani 1 1 d . . . . .
H21B H 0.1710 0.0207 0.7576 0.064 Uiso 1 1 calc R . . . .
C17B C 0.3433(9) -0.1207(6) 0.9647(5) 0.0462(17) Uani 1 1 d . . . . .
H17B H 0.2961 -0.1593 0.9295 0.055 Uiso 1 1 calc R . . . .
C3A C 1.1549(11) 0.1752(6) 0.1303(6) 0.057(2) Uani 1 1 d . . . . .
H3AA H 1.0504 0.1711 0.1296 0.069 Uiso 1 1 calc R . . . .
H3AB H 1.2082 0.1178 0.1025 0.069 Uiso 1 1 calc R . . . .
C24A C 0.4616(8) 0.5749(8) 0.3534(7) 0.067(3) Uani 1 1 d . . . . .
H24A H 0.3785 0.5446 0.3695 0.080 Uiso 1 1 calc R . . . .
C12A C 1.2883(10) 0.4856(8) -0.0505(6) 0.057(2) Uani 1 1 d . . . . .
H12A H 1.3355 0.4259 -0.0725 0.068 Uiso 1 1 calc R . . . .
C3B C 0.6393(11) 0.3161(6) 0.8591(6) 0.057(2) Uani 1 1 d . . . . .
H3BA H 0.5336 0.3183 0.8537 0.069 Uiso 1 1 calc R . . . .
H3BB H 0.6567 0.3786 0.8820 0.069 Uiso 1 1 calc R . . . .
C26A C 0.9449(7) 0.4666(5) 0.3459(4) 0.0319(13) Uani 1 1 d . . . . .
H26A H 0.8946 0.5275 0.3716 0.038 Uiso 1 1 calc R . . . .
C14A C 0.8138(9) 0.5063(6) -0.0390(5) 0.0468(18) Uani 1 1 d . . . . .
H14A H 0.8759 0.4767 -0.0819 0.056 Uiso 1 1 calc R . . . .
C11B C 0.8323(9) -0.1766(6) 0.9867(6) 0.0533(19) Uani 1 1 d . . . . .
H11B H 0.8210 -0.2347 0.9597 0.064 Uiso 1 1 calc R . . . .
C15B C 0.3921(13) -0.0748(7) 1.1081(6) 0.070(3) Uani 1 1 d . . . . .
H15B H 0.3825 -0.0841 1.1721 0.083 Uiso 1 1 calc R . . . .
C10B C 0.8031(12) -0.1761(7) 1.0757(6) 0.066(2) Uani 1 1 d . . . . .
H10B H 0.7743 -0.2339 1.1119 0.079 Uiso 1 1 calc R . . . .
C10A C 1.1576(10) 0.6562(8) -0.0801(6) 0.059(2) Uani 1 1 d . . . . .
H10A H 1.1131 0.7134 -0.1223 0.071 Uiso 1 1 calc R . . . .
C4B C 0.7100(10) 0.2187(6) 0.9235(5) 0.050(2) Uani 1 1 d . . . . .
H4B H 0.7736 0.2372 0.9697 0.061 Uiso 1 1 calc R . . . .
C22B C 0.1219(10) -0.1032(14) 0.6933(7) 0.092(5) Uani 1 1 d . . . . .
H22B H 0.0258 -0.0731 0.6739 0.111 Uiso 1 1 calc R . . . .
C22A C 0.5949(10) 0.7089(8) 0.3560(8) 0.070(3) Uani 1 1 d . . . . .
H22A H 0.6061 0.7713 0.3759 0.084 Uiso 1 1 calc R . . . .
C6B C 0.9300(9) 0.0858(6) 0.9109(6) 0.052(2) Uani 1 1 d . . . . .
H6BA H 1.0002 0.0631 0.8653 0.063 Uiso 1 1 calc R . . . .
H6BB H 0.9771 0.1261 0.9486 0.063 Uiso 1 1 calc R . . . .
C23B C 0.1767(15) -0.1951(13) 0.6742(7) 0.086(4) Uani 1 1 d . . . . .
H23B H 0.1202 -0.2283 0.6395 0.103 Uiso 1 1 calc R . . . .
C2B C 0.7103(14) 0.3090(7) 0.7677(7) 0.076(3) Uani 1 1 d . . . . .
H2BA H 0.6452 0.2872 0.7253 0.091 Uiso 1 1 calc R . . . .
H2BB H 0.7352 0.3760 0.7403 0.091 Uiso 1 1 calc R . . . .
C2A C 1.2090(11) 0.1703(6) 0.2257(7) 0.064(2) Uani 1 1 d . . . . .
H2AA H 1.2573 0.1000 0.2511 0.077 Uiso 1 1 calc R . . . .
H2AB H 1.1290 0.1925 0.2656 0.077 Uiso 1 1 calc R . . . .
C31B C 0.4057(12) 0.0047(8) 0.4994(6) 0.064(2) Uani 1 1 d . . . . .
H31A H 0.3099 -0.0014 0.5241 0.097 Uiso 1 1 calc GR . . . .
H31B H 0.4754 -0.0563 0.5246 0.097 Uiso 1 1 calc GR . . . .
H31C H 0.4012 0.0102 0.4333 0.097 Uiso 1 1 calc GR . . . .
C11A C 1.2215(10) 0.5698(9) -0.1096(6) 0.065(3) Uani 1 1 d . . . . .
H11A H 1.2205 0.5669 -0.1728 0.078 Uiso 1 1 calc R . . . .
C9B C 0.8165(13) -0.0876(8) 1.1131(6) 0.069(3) Uani 1 1 d . . . . .
H9B H 0.7926 -0.0851 1.1747 0.083 Uiso 1 1 calc R . . . .
C30A C 0.8191(14) 0.4333(9) 0.5341(7) 0.081(4) Uani 1 1 d . . . . .
H30A H 0.8192 0.4137 0.6001 0.121 Uiso 1 1 calc GR . . . .
H30B H 0.7192 0.4485 0.5105 0.121 Uiso 1 1 calc GR . . . .
H30C H 0.8647 0.4943 0.5188 0.121 Uiso 1 1 calc GR . . . .
C1S C 0.679(4) 1.176(2) 0.3205(15) 0.062(3) Uiso 0.44(4) 1 d . . P B 2
H1SA H 0.7561 1.1589 0.3680 0.074 Uiso 0.44(4) 1 calc R . P B 2
H1SB H 0.5964 1.2220 0.3422 0.074 Uiso 0.44(4) 1 calc R . P B 2
C23A C 0.4794(13) 0.6623(11) 0.3840(11) 0.098(4) Uani 1 1 d . . . . .
H23A H 0.4121 0.6911 0.4246 0.117 Uiso 1 1 calc R . . . .
C2S C 0.735(3) 1.1466(19) 0.3146(12) 0.062(3) Uiso 0.56(4) 1 d . . P B 1
H2SA H 0.8330 1.1078 0.3323 0.074 Uiso 0.56(4) 1 calc R . P B 1
H2SB H 0.6985 1.1831 0.3651 0.074 Uiso 0.56(4) 1 calc R . P B 1
Cl5S Cl 1.1040(12) 0.8426(9) 0.2601(4) 0.172(4) Uani 0.732(14) 1 d D U P A 1
Cl8S Cl 1.1797(13) 0.8779(12) 0.4276(10) 0.157(6) Uani 0.732(14) 1 d D U P A 1

loop_
_atom_site_aniso_label
_atom_site_aniso_U_11
_atom_site_aniso_U_22
_atom_site_aniso_U_33
_atom_site_aniso_U_23
_atom_site_aniso_U_13
_atom_site_aniso_U_12
Ni1A 0.0265(4) 0.0314(4) 0.0285(4) -0.0029(3) -0.0014(3) -0.0069(3)
Ni1B 0.0424(5) 0.0325(4) 0.0297(4) -0.0096(3) 0.0154(3) -0.0156(3)
Cl2S 0.0747(16) 0.0826(17) 0.0896(18) -0.0213(14) -0.0050(13) -0.0041(13)
Cl1S 0.0802(17) 0.114(2) 0.0812(18) -0.0353(17) 0.0048(14) -0.0343(16)
Cl4S 0.0655(16) 0.0684(17) 0.217(5) -0.027(2) 0.023(2) -0.0173(13)
Cl3S 0.090(2) 0.112(3) 0.151(4) -0.011(2) 0.009(2) 0.003(2)
O2A 0.031(2) 0.053(3) 0.033(2) -0.010(2) 0.0008(18) -0.015(2)
O2B 0.036(2) 0.046(3) 0.035(2) -0.016(2) 0.0120(19) -0.015(2)
O1B 0.036(2) 0.043(3) 0.031(2) -0.014(2) 0.0118(19) -0.017(2)
O1A 0.023(2) 0.041(2) 0.028(2) -0.0045(18) -0.0032(16) -0.0036(17)
Cl7S 0.154(7) 0.084(3) 0.238(16) -0.024(9) -0.093(8) -0.035(5)
O4A 0.027(2) 0.061(3) 0.063(3) 0.013(3) -0.004(2) -0.020(2)
O3A 0.069(4) 0.057(3) 0.045(3) -0.020(3) -0.006(3) -0.019(3)
N2A 0.024(2) 0.031(3) 0.027(2) 0.001(2) -0.0033(19) -0.006(2)
O3B 0.083(4) 0.046(3) 0.057(3) -0.028(3) 0.040(3) -0.026(3)
N1A 0.032(3) 0.039(3) 0.035(3) -0.011(2) -0.001(2) -0.004(2)
O4B 0.025(2) 0.104(5) 0.073(4) 0.018(4) -0.003(2) -0.030(3)
N3B 0.057(4) 0.033(3) 0.035(3) -0.012(2) 0.020(3) -0.017(3)
N3A 0.042(3) 0.032(3) 0.035(3) 0.000(2) 0.001(2) -0.017(2)
C29B 0.040(4) 0.065(5) 0.040(4) 0.002(3) 0.008(3) -0.028(3)
C00O 0.023(3) 0.031(3) 0.033(3) -0.002(2) -0.004(2) -0.007(2)
C26B 0.035(3) 0.028(3) 0.024(3) -0.006(2) 0.009(2) -0.010(3)
N2B 0.029(3) 0.031(3) 0.033(3) -0.005(2) 0.014(2) -0.008(2)
N4A 0.024(3) 0.064(4) 0.047(3) 0.013(3) 0.001(2) -0.020(3)
C18A 0.033(3) 0.035(3) 0.041(3) 0.001(3) -0.006(3) -0.019(3)
C19A 0.027(3) 0.032(3) 0.042(3) 0.001(3) -0.002(2) -0.011(2)
N4B 0.030(3) 0.069(4) 0.042(3) 0.022(3) -0.010(2) -0.018(3)
C30B 0.026(3) 0.074(5) 0.047(4) 0.011(4) -0.002(3) -0.018(3)
N1B 0.055(4) 0.041(3) 0.036(3) -0.015(2) 0.018(3) -0.023(3)
C20B 0.024(3) 0.046(4) 0.034(3) 0.001(3) 0.006(2) -0.014(3)
C27B 0.038(3) 0.036(3) 0.026(3) -0.003(2) 0.008(2) -0.016(3)
C20A 0.023(3) 0.042(4) 0.044(4) 0.006(3) -0.008(3) -0.003(3)
C19B 0.036(3) 0.029(3) 0.034(3) -0.007(2) 0.014(3) -0.003(2)
C29A 0.038(4) 0.075(5) 0.021(3) 0.010(3) -0.001(3) -0.029(4)
C5B 0.062(5) 0.036(4) 0.044(4) -0.020(3) 0.023(4) -0.014(3)
C8A 0.036(3) 0.046(4) 0.048(4) -0.013(3) 0.009(3) -0.022(3)
C18B 0.046(4) 0.034(3) 0.034(3) -0.005(3) 0.018(3) -0.011(3)
C7B 0.043(4) 0.055(5) 0.044(4) -0.018(4) 0.007(3) -0.018(4)
C16B 0.093(6) 0.050(4) 0.043(4) -0.009(3) 0.036(4) -0.041(4)
C13B 0.045(4) 0.038(4) 0.035(3) -0.012(3) 0.023(3) -0.011(3)
C25B 0.046(4) 0.050(4) 0.051(4) -0.012(3) 0.017(3) -0.023(3)
C15A 0.071(6) 0.049(5) 0.052(5) 0.018(4) -0.033(4) -0.025(4)
C1A 0.045(4) 0.049(4) 0.056(5) -0.014(4) -0.001(3) 0.005(3)
C17A 0.038(4) 0.040(4) 0.058(4) 0.011(3) -0.020(3) -0.011(3)
C12B 0.042(4) 0.051(4) 0.039(4) -0.016(3) -0.005(3) 0.000(3)
C9A 0.044(4) 0.048(4) 0.073(6) -0.003(4) 0.011(4) -0.020(3)
Cl6S 0.139(8) 0.279(10) 0.084(3) -0.015(4) 0.021(4) -0.011(8)
C28A 0.038(4) 0.077(5) 0.035(3) 0.005(3) 0.000(3) -0.033(4)
C16A 0.053(4) 0.039(4) 0.058(5) 0.009(3) -0.026(4) -0.011(3)
C28B 0.029(3) 0.048(4) 0.035(3) 0.002(3) 0.011(2) -0.013(3)
C14B 0.072(5) 0.052(5) 0.031(4) -0.015(3) 0.023(4) -0.019(4)
C5A 0.049(4) 0.040(4) 0.042(4) -0.007(3) 0.007(3) -0.019(3)
C27A 0.026(3) 0.038(3) 0.034(3) 0.000(3) 0.002(2) -0.013(2)
C3S 0.055(6) 0.127(10) 0.106(9) -0.064(8) 0.001(6) -0.001(6)
C6A 0.030(3) 0.052(4) 0.059(4) -0.022(4) 0.009(3) -0.010(3)
C7A 0.031(3) 0.056(4) 0.045(4) -0.009(3) 0.010(3) -0.023(3)
C4A 0.047(4) 0.042(4) 0.056(4) -0.022(3) 0.011(3) -0.015(3)
C25A 0.031(4) 0.054(5) 0.066(5) -0.006(4) 0.001(3) -0.007(3)
C13A 0.043(4) 0.035(4) 0.035(4) 0.002(3) -0.010(3) -0.016(3)
C8B 0.084(7) 0.072(6) 0.044(4) -0.027(4) 0.003(4) -0.022(5)
C21A 0.036(4) 0.047(4) 0.059(4) -0.012(4) -0.005(3) -0.003(3)
C1B 0.086(6) 0.051(4) 0.045(4) -0.017(4) 0.034(4) -0.038(4)
C24B 0.084(8) 0.091(7) 0.069(6) -0.038(5) 0.034(5) -0.061(6)
C21B 0.029(4) 0.074(6) 0.058(5) -0.002(4) 0.016(3) -0.017(4)
C17B 0.058(4) 0.044(4) 0.042(4) -0.010(3) 0.024(3) -0.021(3)
C3A 0.065(5) 0.036(4) 0.071(6) -0.002(4) 0.006(4) -0.014(4)
C24A 0.023(3) 0.095(7) 0.087(6) -0.016(6) 0.015(4) -0.021(4)
C12A 0.060(5) 0.073(6) 0.054(5) -0.029(5) 0.018(4) -0.038(5)
C3B 0.083(6) 0.035(4) 0.058(5) -0.014(4) 0.027(4) -0.016(4)
C26A 0.030(3) 0.039(3) 0.029(3) -0.003(3) 0.000(2) -0.013(3)
C14A 0.067(5) 0.040(4) 0.036(4) 0.007(3) -0.012(3) -0.026(4)
C11B 0.056(5) 0.037(4) 0.066(5) -0.012(4) -0.003(4) -0.001(3)
C15B 0.122(8) 0.062(5) 0.032(4) -0.011(4) 0.032(5) -0.035(6)
C10B 0.092(7) 0.056(5) 0.052(5) 0.001(4) -0.001(5) -0.026(5)
C10A 0.048(4) 0.065(5) 0.064(5) 0.002(4) 0.003(4) -0.022(4)
C4B 0.080(5) 0.037(4) 0.045(4) -0.023(3) 0.028(4) -0.025(4)
C22B 0.037(5) 0.193(16) 0.046(5) 0.020(7) 0.006(4) -0.054(7)
C22A 0.043(5) 0.070(6) 0.103(8) -0.037(6) 0.013(5) -0.008(4)
C6B 0.056(5) 0.059(5) 0.054(4) -0.029(4) 0.021(4) -0.029(4)
C23B 0.076(8) 0.149(12) 0.056(6) -0.023(7) 0.014(5) -0.083(9)
C2B 0.132(10) 0.037(4) 0.055(5) 0.003(4) 0.032(6) -0.013(5)
C2A 0.079(6) 0.035(4) 0.075(6) -0.002(4) 0.014(5) -0.008(4)
C31B 0.084(6) 0.078(6) 0.037(4) -0.010(4) -0.013(4) -0.028(5)
C11A 0.059(5) 0.101(8) 0.040(4) -0.001(5) 0.003(4) -0.044(5)
C9B 0.099(7) 0.071(6) 0.041(4) -0.010(4) 0.014(5) -0.026(5)
C30A 0.121(9) 0.094(7) 0.055(5) -0.037(5) 0.043(6) -0.073(7)
C23A 0.059(6) 0.105(9) 0.141(12) -0.057(9) 0.039(7) -0.016(6)
Cl5S 0.139(8) 0.279(10) 0.084(3) -0.015(4) 0.021(4) -0.011(8)
Cl8S 0.154(7) 0.084(3) 0.238(16) -0.024(9) -0.093(8) -0.035(5)

loop_
_atom_type_symbol
_atom_type_description
_atom_type_scat_dispersion_real
_atom_type_scat_dispersion_imag
_atom_type_scat_source
C C 0.0033 0.0016 'International Tables Vol C Tables 4.2.6.8 and 6.1.1.4'
H H 0.0000 0.0000 'International Tables Vol C Tables 4.2.6.8 and 6.1.1.4'
Cl Cl 0.1484 0.1585 'International Tables Vol C Tables 4.2.6.8 and 6.1.1.4'
N N 0.0061 0.0033 'International Tables Vol C Tables 4.2.6.8 and 6.1.1.4'
Ni Ni 0.3393 1.1124 'International Tables Vol C Tables 4.2.6.8 and 6.1.1.4'
O O 0.0106 0.0060 'International Tables Vol C Tables 4.2.6.8 and 6.1.1.4'

loop_
_geom_angle_atom_site_label_1
_geom_angle_atom_site_label_2
_geom_angle_atom_site_label_3
_geom_angle
O1A Ni1A N1A 90.2(2)
N2A Ni1A O1A 87.0(2)
N2A Ni1A N1A 173.8(2)
N2A Ni1A N3A 95.2(2)
N3A Ni1A O1A 174.4(2)
N3A Ni1A N1A 88.1(2)
O1B Ni1B N1B 91.8(2)
N3B Ni1B O1B 176.2(3)
N3B Ni1B N2B 94.4(2)
N3B Ni1B N1B 87.6(2)
N2B Ni1B O1B 86.5(2)
N2B Ni1B N1B 175.9(3)
C26B O1B Ni1B 114.6(4)
C00O O1A Ni1A 114.3(4)
C19A N2A Ni1A 129.7(4)
C19A N2A C26A 119.5(5)
C26A N2A Ni1A 110.4(4)
C1A N1A Ni1A 114.3(4)
C1A N1A C6A 109.9(6)
C1A N1A C4A 104.2(6)
C6A N1A Ni1A 110.5(4)
C6A N1A C4A 113.2(5)
C4A N1A Ni1A 104.7(4)
C5B N3B Ni1B 114.7(5)
C5B N3B C13B 120.9(6)
C13B N3B Ni1B 124.2(4)
C5A N3A Ni1A 115.0(5)
C5A N3A C13A 120.9(6)
C13A N3A Ni1A 124.1(5)
C30B C29B H29B 109.6
C30B C29B C28B 108.1(7)
C30B C29B C31B 110.4(7)
C28B C29B H29B 109.6
C28B C29B C31B 109.4(6)
C31B C29B H29B 109.6
O2A C00O O1A 124.5(6)
O2A C00O C26A 120.4(6)
O1A C00O C26A 115.0(5)
O2B C26B O1B 124.3(6)
O2B C26B C27B 120.9(6)
O1B C26B C27B 114.7(5)
C27B N2B Ni1B 110.2(4)
C19B N2B Ni1B 127.7(5)
C19B N2B C27B 122.1(6)
H4AA N4A H4AB 120.0
C29A N4A H4AA 120.0
C29A N4A H4AB 120.0
C17A C18A C19A 116.0(7)
C13A C18A C19A 123.9(6)
C13A C18A C17A 120.1(7)
N2A C19A C18A 121.7(6)
N2A C19A C20A 119.4(6)
C18A C19A C20A 118.9(5)
H4BA N4B H4BB 120.0
C30B N4B H4BA 120.0
C30B N4B H4BB 120.0
O4B C30B C29B 123.2(8)
O4B C30B N4B 121.6(8)
N4B C30B C29B 115.2(6)
C1B N1B Ni1B 114.1(5)
C1B N1B C4B 103.4(5)
C4B N1B Ni1B 104.8(5)
C6B N1B Ni1B 110.7(4)
C6B N1B C1B 110.4(6)
C6B N1B C4B 113.2(6)
C25B C20B C19B 120.2(6)
C25B C20B C21B 121.6(7)
C21B C20B C19B 118.2(7)
C26B C27B H27C 110.0
C26B C27B C28B 110.3(5)
N2B C27B C26B 106.6(5)
N2B C27B H27C 110.0
N2B C27B C28B 110.0(5)
C28B C27B H27C 110.0
C25A C20A C19A 123.0(7)
C25A C20A C21A 117.5(7)
C21A C20A C19A 119.5(6)
N2B C19B C20B 118.9(5)
N2B C19B C18B 122.0(6)
C18B C19B C20B 119.1(5)
O4A C29A N4A 122.2(7)
O4A C29A C28A 121.4(8)
N4A C29A C28A 116.3(6)
O3B C5B N3B 127.7(7)
O3B C5B C4B 119.7(6)
N3B C5B C4B 112.6(6)
C9A C8A H8A 119.9
C7A C8A H8A 119.9
C7A C8A C9A 120.2(7)
C13B C18B C19B 123.0(6)
C13B C18B C17B 120.2(6)
C17B C18B C19B 116.8(6)
C12B C7B C8B 118.0(8)
C12B C7B C6B 120.8(7)
C8B C7B C6B 121.2(7)
C17B C16B H16B 120.4
C17B C16B C15B 119.2(7)
C15B C16B H16B 120.4
N3B C13B C14B 120.2(7)
C18B C13B N3B 121.1(6)
C18B C13B C14B 118.6(7)
C20B C25B H25B 120.4
C20B C25B C24B 119.2(9)
C24B C25B H25B 120.4
C16A C15A H15A 118.7
C16A C15A C14A 122.6(7)
C14A C15A H15A 118.7
N1A C1A H1AA 111.2
N1A C1A H1AB 111.2
N1A C1A C2A 102.8(6)
H1AA C1A H1AB 109.1
C2A C1A H1AA 111.2
C2A C1A H1AB 111.2
C18A C17A H17A 119.6
C16A C17A C18A 120.7(8)
C16A C17A H17A 119.6
C7B C12B H12B 119.2
C7B C12B C11B 121.7(7)
C11B C12B H12B 119.2
C8A C9A H9A 120.3
C10A C9A C8A 119.4(8)
C10A C9A H9A 120.3
C29A C28A H28A 109.5
C27A C28A C29A 105.9(6)
C27A C28A H28A 109.5
C30A C28A C29A 110.8(6)
C30A C28A H28A 109.5
C30A C28A C27A 111.6(8)
C15A C16A C17A 118.8(7)
C15A C16A H16A 120.6
C17A C16A H16A 120.6
C29B C28B C27B 114.9(6)
C29B C28B H28B 108.5
C29B C28B H28C 108.5
C27B C28B H28B 108.5
C27B C28B H28C 108.5
H28B C28B H28C 107.5
C13B C14B H14B 119.9
C15B C14B C13B 120.2(8)
C15B C14B H14B 119.9
O3A C5A N3A 127.2(8)
O3A C5A C4A 120.0(7)
N3A C5A C4A 112.5(6)
C28A C27A H27A 108.6
C28A C27A H27B 108.6
C28A C27A C26A 114.4(5)
H27A C27A H27B 107.6
C26A C27A H27A 108.6
C26A C27A H27B 108.6
Cl4S C3S Cl3S 110.8(5)
Cl4S C3S Cl7S 115(2)
Cl4S C3S Cl6S 120.7(13)
Cl4S C3S Cl5S 113.8(7)
Cl4S C3S Cl8S 110.6(8)
Cl3S C3S Cl5S 105.5(7)
Cl7S C3S Cl3S 125.2(19)
Cl7S C3S Cl6S 103(2)
Cl6S C3S Cl3S 76.5(11)
Cl8S C3S Cl3S 111.4(8)
Cl8S C3S Cl5S 104.5(8)
N1A C6A H6AA 108.6
N1A C6A H6AB 108.6
N1A C6A C7A 114.6(6)
H6AA C6A H6AB 107.6
C7A C6A H6AA 108.6
C7A C6A H6AB 108.6
C8A C7A C6A 119.8(7)
C8A C7A C12A 119.7(8)
C12A C7A C6A 120.5(8)
N1A C4A C5A 112.1(6)
N1A C4A H4A 109.6
N1A C4A C3A 105.2(7)
C5A C4A H4A 109.6
C5A C4A C3A 110.7(6)
C3A C4A H4A 109.6
C20A C25A H25A 119.0
C20A C25A C24A 122.0(8)
C24A C25A H25A 119.0
C18A C13A N3A 121.2(6)
C18A C13A C14A 118.5(7)
C14A C13A N3A 120.2(7)
C7B C8B H8B 120.1
C9B C8B C7B 119.8(8)
C9B C8B H8B 120.1
C20A C21A H21A 119.6
C22A C21A C20A 120.8(8)
C22A C21A H21A 119.6
N1B C1B H1BA 111.0
N1B C1B H1BB 111.0
N1B C1B C2B 104.0(7)
H1BA C1B H1BB 109.0
C2B C1B H1BA 111.0
C2B C1B H1BB 111.0
C25B C24B H24B 119.2
C23B C24B C25B 121.6(11)
C23B C24B H24B 119.2
C20B C21B H21B 122.8
C20B C21B C22B 114.4(10)
C22B C21B H21B 122.8
C18B C17B H17B 119.5
C16B C17B C18B 121.1(7)
C16B C17B H17B 119.5
C4A C3A H3AA 110.5
C4A C3A H3AB 110.5
H3AA C3A H3AB 108.7
C2A C3A C4A 106.1(7)
C2A C3A H3AA 110.5
C2A C3A H3AB 110.5
C25A C24A H24A 120.1
C23A C24A C25A 119.7(8)
C23A C24A H24A 120.1
C7A C12A H12A 120.6
C11A C12A C7A 118.8(9)
C11A C12A H12A 120.6
H3BA C3B H3BB 108.7
C4B C3B H3BA 110.6
C4B C3B H3BB 110.6
C2B C3B H3BA 110.6
C2B C3B H3BB 110.6
C2B C3B C4B 105.8(7)
N2A C26A C00O 105.9(5)
N2A C26A C27A 108.6(5)
N2A C26A H26A 111.0
C00O C26A H26A 111.0
C27A C26A C00O 109.2(5)
C27A C26A H26A 111.0
C15A C14A C13A 119.0(8)
C15A C14A H14A 120.5
C13A C14A H14A 120.5
C12B C11B H11B 119.7
C10B C11B C12B 120.6(8)
C10B C11B H11B 119.7
C16B C15B C14B 120.6(7)
C16B C15B H15B 119.7
C14B C15B H15B 119.7
C11B C10B H10B 120.8
C11B C10B C9B 118.4(8)
C9B C10B H10B 120.8
C9A C10A H10A 119.9
C11A C10A C9A 120.3(9)
C11A C10A H10A 119.9
N1B C4B C3B 105.1(6)
N1B C4B H4B 110.3
C5B C4B N1B 110.9(5)
C5B C4B C3B 109.9(8)
C5B C4B H4B 110.3
C3B C4B H4B 110.3
C21B C22B H22B 119.3
C23B C22B C21B 121.5(10)
C23B C22B H22B 119.3
C21A C22A H22A 119.9
C21A C22A C23A 120.1(10)
C23A C22A H22A 119.9
N1B C6B H6BA 109.2
N1B C6B H6BB 109.2
C7B C6B N1B 111.9(6)
C7B C6B H6BA 109.2
C7B C6B H6BB 109.2
H6BA C6B H6BB 107.9
C24B C23B C22B 121.7(10)
C24B C23B H23B 119.1
C22B C23B H23B 119.1
C1B C2B C3B 104.5(8)
C1B C2B H2BA 110.8
C1B C2B H2BB 110.8
C3B C2B H2BA 110.8
C3B C2B H2BB 110.8
H2BA C2B H2BB 108.9
C1A C2A H2AA 111.2
C1A C2A H2AB 111.2
C3A C2A C1A 103.0(7)
C3A C2A H2AA 111.2
C3A C2A H2AB 111.2
H2AA C2A H2AB 109.1
C29B C31B H31A 109.5
C29B C31B H31B 109.5
C29B C31B H31C 109.5
H31A C31B H31B 109.5
H31A C31B H31C 109.5
H31B C31B H31C 109.5
C12A C11A H11A 119.2
C10A C11A C12A 121.5(9)
C10A C11A H11A 119.2
C8B C9B C10B 121.5(8)
C8B C9B H9B 119.3
C10B C9B H9B 119.3
C28A C30A H30A 109.5
C28A C30A H30B 109.5
C28A C30A H30C 109.5
H30A C30A H30B 109.5
H30A C30A H30C 109.5
H30B C30A H30C 109.5
Cl2S C1S Cl1S 107.8(13)
Cl2S C1S H1SA 110.1
Cl2S C1S H1SB 110.1
Cl1S C1S H1SA 110.1
Cl1S C1S H1SB 110.1
H1SA C1S H1SB 108.5
C24A C23A C22A 119.8(10)
C24A C23A H23A 120.1
C22A C23A H23A 120.1
Cl2S C2S Cl1S 112.1(10)
Cl2S C2S H2SA 109.2
Cl2S C2S H2SB 109.2
Cl1S C2S H2SA 109.2
Cl1S C2S H2SB 109.2
H2SA C2S H2SB 107.9

loop_
_geom_bond_atom_site_label_1
_geom_bond_atom_site_label_2
_geom_bond_distance
Ni1A O1A 1.876(4)
Ni1A N2A 1.835(5)
Ni1A N1A 1.937(5)
Ni1A N3A 1.849(6)
Ni1B O1B 1.869(4)
Ni1B N3B 1.833(5)
Ni1B N2B 1.851(5)
Ni1B N1B 1.936(6)
Cl2S C1S 1.79(2)
Cl2S C2S 1.733(19)
Cl1S C1S 1.85(2)
Cl1S C2S 1.808(19)
Cl4S C3S 1.685(12)
Cl3S C3S 1.728(11)
O2A C00O 1.221(8)
O2B C26B 1.226(7)
O1B C26B 1.298(8)
O1A C00O 1.278(8)
Cl7S C3S 1.717(7)
O4A C29A 1.226(8)
O3A C5A 1.220(9)
N2A C19A 1.309(8)
N2A C26A 1.475(8)
O3B C5B 1.223(8)
N1A C1A 1.482(10)
N1A C6A 1.493(9)
N1A C4A 1.505(9)
O4B C30B 1.235(9)
N3B C5B 1.381(9)
N3B C13B 1.405(9)
N3A C5A 1.365(9)
N3A C13A 1.439(9)
C29B H29B 1.0000
C29B C30B 1.488(12)
C29B C28B 1.522(10)
C29B C31B 1.557(12)
C00O C26A 1.554(8)
C26B C27B 1.520(9)
N2B C27B 1.476(8)
N2B C19B 1.295(8)
N4A H4AA 0.8800
N4A H4AB 0.8800
N4A C29A 1.296(11)
C18A C19A 1.473(9)
C18A C17A 1.402(10)
C18A C13A 1.401(11)
C19A C20A 1.502(10)
N4B H4BA 0.8800
N4B H4BB 0.8800
N4B C30B 1.342(10)
N1B C1B 1.500(9)
N1B C4B 1.510(9)
N1B C6B 1.500(11)
C20B C19B 1.511(9)
C20B C25B 1.369(11)
C20B C21B 1.389(11)
C27B H27C 1.0000
C27B C28B 1.537(9)
C20A C25A 1.359(11)
C20A C21A 1.390(11)
C19B C18B 1.483(9)
C29A C28A 1.542(10)
C5B C4B 1.505(10)
C8A H8A 0.9500
C8A C9A 1.392(12)
C8A C7A 1.369(11)
C18B C13B 1.382(10)
C18B C17B 1.402(9)
C7B C12B 1.369(11)
C7B C8B 1.415(11)
C7B C6B 1.479(12)
C16B H16B 0.9500
C16B C17B 1.379(10)
C16B C15B 1.387(13)
C13B C14B 1.421(10)
C25B H25B 0.9500
C25B C24B 1.410(12)
C15A H15A 0.9500
C15A C16A 1.373(13)
C15A C14A 1.381(12)
C1A H1AA 0.9900
C1A H1AB 0.9900
C1A C2A 1.542(13)
C17A H17A 0.9500
C17A C16A 1.373(11)
C12B H12B 0.9500
C12B C11B 1.406(12)
C9A H9A 0.9500
C9A C10A 1.366(13)
Cl6S C3S 1.724(7)
C28A H28A 1.0000
C28A C27A 1.529(9)
C28A C30A 1.496(14)
C16A H16A 0.9500
C28B H28B 0.9900
C28B H28C 0.9900
C14B H14B 0.9500
C14B C15B 1.388(12)
C5A C4A 1.506(12)
C27A H27A 0.9900
C27A H27B 0.9900
C27A C26A 1.537(9)
C3S Cl5S 1.737(7)
C3S Cl8S 1.724(7)
C6A H6AA 0.9900
C6A H6AB 0.9900
C6A C7A 1.494(12)
C7A C12A 1.385(12)
C4A H4A 1.0000
C4A C3A 1.550(11)
C25A H25A 0.9500
C25A C24A 1.372(13)
C13A C14A 1.408(10)
C8B H8B 0.9500
C8B C9B 1.375(14)
C21A H21A 0.9500
C21A C22A 1.366(12)
C1B H1BA 0.9900
C1B H1BB 0.9900
C1B C2B 1.501(15)
C24B H24B 0.9500
C24B C23B 1.290(19)
C21B H21B 0.9500
C21B C22B 1.486(16)
C17B H17B 0.9500
C3A H3AA 0.9900
C3A H3AB 0.9900
C3A C2A 1.504(14)
C24A H24A 0.9500
C24A C23A 1.355(16)
C12A H12A 0.9500
C12A C11A 1.378(15)
C3B H3BA 0.9900
C3B H3BB 0.9900
C3B C4B 1.545(13)
C3B C2B 1.524(12)
C26A H26A 1.0000
C14A H14A 0.9500
C11B H11B 0.9500
C11B C10B 1.356(13)
C15B H15B 0.9500
C10B H10B 0.9500
C10B C9B 1.409(14)
C10A H10A 0.9500
C10A C11A 1.346(15)
C4B H4B 1.0000
C22B H22B 0.9500
C22B C23B 1.32(2)
C22A H22A 0.9500
C22A C23A 1.370(16)
C6B H6BA 0.9900
C6B H6BB 0.9900
C23B H23B 0.9500
C2B H2BA 0.9900
C2B H2BB 0.9900
C2A H2AA 0.9900
C2A H2AB 0.9900
C31B H31A 0.9800
C31B H31B 0.9800
C31B H31C 0.9800
C11A H11A 0.9500
C9B H9B 0.9500
C30A H30A 0.9800
C30A H30B 0.9800
C30A H30C 0.9800
C1S H1SA 0.9900
C1S H1SB 0.9900
C23A H23A 0.9500
C2S H2SA 0.9900
C2S H2SB 0.9900

loop_
_smtbx_masks_void_nr
_smtbx_masks_void_average_x
_smtbx_masks_void_average_y
_smtbx_masks_void_average_z
_smtbx_masks_void_volume
_smtbx_masks_void_count_electrons
1 -0.605 0.515 0.685 323.6 92.0
